data_4101850
loop_
_publ_author_name
'Benjamin J. Coe'
'Simon P. Foxon'
'Elizabeth C. Harper'
'Madeleine Helliwell'
'James Raftery'
'Catherine A. Swanson'
'Bruce S. Brunschwig'
'Koen Clays'
'Edith Franz'
'Javier Gar\'in'
'Jes\'us Orduna'
'Peter N. Horton'
'Michael B. Hursthouse'

_publ_section_title
;
 Evolution of Linear Absorption and Nonlinear Optical Properties in
 V-Shaped Ruthenium(II)-Based Chromophores
;
_journal_name_full 'Journal of the American Chemical Society'
_journal_page_first 1706
_journal_page_last 1723
_journal_paper_doi 10.1021/ja908667p
_journal_volume 132
_journal_year 2010
_chemical_formula_moiety 'C22 H34 N8 Ru, C2 H3 N, 4(F6 P), H2 O'
_chemical_formula_sum 'C24 H39 F24 N9 O P4 Ru'
_chemical_formula_weight 1150.59
_chemical_name_systematic
;
 ?
;
_space_group_IT_number 4
_symmetry_cell_setting monoclinic
_symmetry_space_group_name_Hall 'P 2yb'
_symmetry_space_group_name_H-M 'P 1 21 1'
_atom_sites_solution_hydrogens geom
_atom_sites_solution_primary direct
_atom_sites_solution_secondary difmap
_audit_creation_method SHELXL-97
_cell_angle_alpha 90.00
_cell_angle_beta 103.942(7)
_cell_angle_gamma 90.00
_cell_formula_units_Z 2
_cell_length_a 11.0075(11)
_cell_length_b 18.0498(19)
_cell_length_c 11.1488(11)
_cell_measurement_reflns_used 5015
_cell_measurement_temperature 120(2)
_cell_measurement_theta_max 27.485
_cell_measurement_theta_min 2.910
_cell_volume 2149.8(4)
_computing_cell_refinement 'DENZO (Otwinowski & Minor, 1997) & COLLECT (Hooft, R.W.W., 1998)'
_computing_data_collection 'COLLECT (Hooft, R.W.W., 1998)'
_computing_data_reduction 'DENZO (Otwinowski & Minor, 1997) & COLLECT (Hooft, R.W.W., 1998)'
_computing_molecular_graphics 'ORTEP3 for Windows (Farrugia, 1997)'
_computing_structure_refinement 'SHELXL-97 (Sheldrick, 1997b)'
_computing_structure_solution 'SHELXS-97 (Sheldrick, 1997a)'
_diffrn_ambient_temperature 120(2)
_diffrn_detector_area_resol_mean 9.091
_diffrn_measured_fraction_theta_full 0.997
_diffrn_measured_fraction_theta_max 0.997
_diffrn_measurement_device_type 'Bruker-Nonius 95mm CCD camera on \k-goniostat'
_diffrn_measurement_method '\f & \w scans'
_diffrn_radiation_monochromator '10cm confocal mirrors'
_diffrn_radiation_source 'Bruker-Nonius FR591 rotating anode'
_diffrn_radiation_type MoK\a
_diffrn_radiation_wavelength 0.71073
_diffrn_reflns_av_R_equivalents 0.0514
_diffrn_reflns_av_sigmaI/netI 0.0761
_diffrn_reflns_limit_h_max 14
_diffrn_reflns_limit_h_min -13
_diffrn_reflns_limit_k_max 22
_diffrn_reflns_limit_k_min -23
_diffrn_reflns_limit_l_max 14
_diffrn_reflns_limit_l_min -14
_diffrn_reflns_number 25951
_diffrn_reflns_theta_full 27.47
_diffrn_reflns_theta_max 27.47
_diffrn_reflns_theta_min 2.94
_exptl_absorpt_coefficient_mu 0.654
_exptl_absorpt_correction_T_max 0.9681
_exptl_absorpt_correction_T_min 0.9141
_exptl_absorpt_correction_type multi-scan
_exptl_absorpt_process_details 'SADABS V2.10 (Sheldrick, G.M., 2003)'
_exptl_crystal_colour 'Opaque Dark Red'
_exptl_crystal_density_diffrn 1.777
_exptl_crystal_density_method 'not measured'
_exptl_crystal_description Shard
_exptl_crystal_F_000 1148
_exptl_crystal_size_max 0.14
_exptl_crystal_size_mid 0.10
_exptl_crystal_size_min 0.05
_refine_diff_density_max 0.667
_refine_diff_density_min -0.444
_refine_diff_density_rms 0.083
_refine_ls_abs_structure_details 'Flack H D (1983), Acta Cryst. A39, 876-881'
_refine_ls_abs_structure_Flack 0.00(2)
_refine_ls_extinction_coef 0.0011(4)
_refine_ls_extinction_expression Fc^*^=kFc[1+0.001xFc^2^\l^3^/sin(2\q)]^-1/4^
_refine_ls_extinction_method SHELXL
_refine_ls_goodness_of_fit_ref 1.025
_refine_ls_hydrogen_treatment mixed
_refine_ls_matrix_type full
_refine_ls_number_parameters 582
_refine_ls_number_reflns 9747
_refine_ls_number_restraints 4
_refine_ls_restrained_S_all 1.025
_refine_ls_R_factor_all 0.0656
_refine_ls_R_factor_gt 0.0476
_refine_ls_shift/su_max 0.001
_refine_ls_shift/su_mean 0.000
_refine_ls_structure_factor_coef Fsqd
_refine_ls_weighting_details 'calc w=1/[\s^2^(Fo^2^)+(0.0392P)^2^+1.0494P] where P=(Fo^2^+2Fc^2^)/3'
_refine_ls_weighting_scheme calc
_refine_ls_wR_factor_gt 0.0936
_refine_ls_wR_factor_ref 0.1015
_reflns_number_gt 8030
_reflns_number_total 9747
_reflns_threshold_expression >2sigma(I)
_cod_data_source_file ja908667p_si_002_1.cif
_cod_data_source_block 1.MeCN.H2O
_cod_database_code 4101850

loop_
_symmetry_equiv_pos_as_xyz
'x, y, z'
'-x, y+1/2, -z'

loop_
_atom_site_label
_atom_site_type_symbol
_atom_site_fract_x
_atom_site_fract_y
_atom_site_fract_z
_atom_site_U_iso_or_equiv
_atom_site_adp_type
_atom_site_occupancy
_atom_site_symmetry_multiplicity
_atom_site_calc_flag
_atom_site_refinement_flags
_atom_site_disorder_assembly
_atom_site_disorder_group
C1 C 0.5917(4) 0.4563(2) 0.3370(4) 0.0223(9) Uani 1 1 d . . .
H1 H 0.5450 0.4195 0.2846 0.027 Uiso 1 1 calc R . .
C2 C 0.6512(4) 0.5099(2) 0.2845(4) 0.0245(10) Uani 1 1 d . . .
H2 H 0.6425 0.5107 0.1977 0.029 Uiso 1 1 calc R . .
C3 C 0.7242(4) 0.5627(2) 0.3593(4) 0.0218(9) Uani 1 1 d . . .
C4 C 0.7322(4) 0.5593(2) 0.4853(4) 0.0247(9) Uani 1 1 d . . .
H4 H 0.7828 0.5938 0.5398 0.030 Uiso 1 1 calc R . .
C5 C 0.6668(4) 0.5062(2) 0.5303(4) 0.0251(9) Uani 1 1 d . . .
H5 H 0.6709 0.5062 0.6164 0.030 Uiso 1 1 calc R . .
C6 C 0.7941(4) 0.6190(2) 0.3040(4) 0.0240(10) Uani 1 1 d . . .
C7 C 0.7320(4) 0.6624(2) 0.2048(4) 0.0238(9) Uani 1 1 d . . .
H7 H 0.6438 0.6587 0.1753 0.029 Uiso 1 1 calc R . .
C8 C 0.7991(4) 0.7108(2) 0.1493(4) 0.0279(10) Uani 1 1 d . . .
H8 H 0.7575 0.7394 0.0800 0.034 Uiso 1 1 calc R . .
C9 C 0.9841(5) 0.6782(3) 0.2924(4) 0.0339(11) Uani 1 1 d . . .
H9 H 1.0717 0.6846 0.3231 0.041 Uiso 1 1 calc R . .
C10 C 0.9205(4) 0.6289(2) 0.3498(4) 0.0277(10) Uani 1 1 d . . .
H10 H 0.9638 0.6020 0.4204 0.033 Uiso 1 1 calc R . .
C11 C 0.9948(5) 0.7670(3) 0.1298(5) 0.0365(12) Uani 1 1 d . . .
H11A H 0.9520 0.7705 0.0420 0.055 Uiso 1 1 calc R . .
H11B H 1.0792 0.7470 0.1380 0.055 Uiso 1 1 calc R . .
H11C H 1.0004 0.8164 0.1673 0.055 Uiso 1 1 calc R . .
C21 C 0.5081(4) 0.2375(2) 0.3808(4) 0.0239(9) Uani 1 1 d . . .
H21 H 0.4239 0.2330 0.3872 0.029 Uiso 1 1 calc R . .
C22 C 0.5531(4) 0.1862(3) 0.3108(4) 0.0301(10) Uani 1 1 d . . .
H22 H 0.4995 0.1484 0.2684 0.036 Uiso 1 1 calc R . .
C23 C 0.6751(4) 0.1896(3) 0.3022(4) 0.0263(10) Uani 1 1 d . . .
C24 C 0.7498(4) 0.2467(3) 0.3655(4) 0.0271(10) Uani 1 1 d . . .
H24 H 0.8350 0.2509 0.3624 0.032 Uiso 1 1 calc R . .
C25 C 0.6983(4) 0.2967(2) 0.4327(4) 0.0258(10) Uani 1 1 d . . .
H25 H 0.7502 0.3352 0.4753 0.031 Uiso 1 1 calc R . .
C26 C 0.7253(4) 0.1362(3) 0.2223(4) 0.0286(10) Uani 1 1 d . . .
C27 C 0.6457(5) 0.1013(3) 0.1236(4) 0.0366(12) Uani 1 1 d . . .
H27 H 0.5588 0.1125 0.1038 0.044 Uiso 1 1 calc R . .
C28 C 0.6913(5) 0.0511(3) 0.0549(5) 0.0417(13) Uani 1 1 d . . .
H28 H 0.6354 0.0273 -0.0123 0.050 Uiso 1 1 calc R . .
C29 C 0.8924(5) 0.0681(3) 0.1730(4) 0.0346(11) Uani 1 1 d . . .
H29 H 0.9789 0.0560 0.1905 0.042 Uiso 1 1 calc R . .
C30 C 0.8520(4) 0.1203(3) 0.2450(5) 0.0327(11) Uani 1 1 d . . .
H30 H 0.9102 0.1450 0.3093 0.039 Uiso 1 1 calc R . .
C31 C 0.8597(5) -0.0227(3) 0.0073(5) 0.0409(12) Uani 1 1 d . . .
H31A H 0.8689 -0.0011 -0.0707 0.061 Uiso 1 1 calc R . .
H31B H 0.7998 -0.0638 -0.0101 0.061 Uiso 1 1 calc R . .
H31C H 0.9410 -0.0411 0.0544 0.061 Uiso 1 1 calc R . .
N1 N 0.5961(4) 0.4532(2) 0.4595(3) 0.0209(8) Uani 1 1 d . . .
N2 N 0.9231(4) 0.7170(2) 0.1936(3) 0.0267(8) Uani 1 1 d . . .
N21 N 0.5782(4) 0.2940(2) 0.4410(3) 0.0254(9) Uani 1 1 d . . .
N22 N 0.8137(4) 0.0342(2) 0.0798(3) 0.0317(9) Uani 1 1 d . . .
N41 N 0.3464(3) 0.3839(2) 0.3785(3) 0.0320(9) Uani 1 1 d . . .
H41A H 0.3392 0.4319 0.3527 0.048 Uiso 1 1 calc R . .
H41B H 0.2756 0.3701 0.4011 0.048 Uiso 1 1 calc R . .
H41C H 0.3573 0.3543 0.3158 0.048 Uiso 1 1 calc R . .
N42 N 0.4070(4) 0.2895(2) 0.6142(4) 0.0334(11) Uani 1 1 d . . .
H42A H 0.4569 0.2489 0.6342 0.050 Uiso 1 1 calc R . .
H42B H 0.3350 0.2764 0.5589 0.050 Uiso 1 1 calc R . .
H42C H 0.3884 0.3080 0.6836 0.050 Uiso 1 1 calc R . .
N43 N 0.4213(4) 0.4573(2) 0.6261(4) 0.0319(10) Uani 1 1 d . . .
H43A H 0.4702 0.4644 0.7036 0.048 Uiso 1 1 calc R . .
H43B H 0.3436 0.4426 0.6311 0.048 Uiso 1 1 calc R . .
H43C H 0.4154 0.5005 0.5829 0.048 Uiso 1 1 calc R . .
N44 N 0.6593(4) 0.3608(2) 0.6902(3) 0.0323(9) Uani 1 1 d . . .
H44A H 0.7239 0.3897 0.6802 0.049 Uiso 1 1 calc R . .
H44B H 0.6840 0.3126 0.6975 0.049 Uiso 1 1 calc R . .
H44C H 0.6359 0.3750 0.7597 0.049 Uiso 1 1 calc R . .
Ru1 Ru 0.50385(3) 0.373061(17) 0.53293(3) 0.02323(9) Uani 1 1 d . . .
F1 F -0.0662(4) 0.4097(2) 0.4518(3) 0.0739(11) Uani 1 1 d . . .
F2 F 0.0254(5) 0.3198(2) 0.5779(5) 0.0922(15) Uani 1 1 d . . .
F3 F 0.1406(3) 0.4036(2) 0.5024(4) 0.0857(14) Uani 1 1 d . . .
F4 F 0.0426(5) 0.4944(2) 0.5732(4) 0.0915(15) Uani 1 1 d . . .
F5 F -0.0671(4) 0.4107(2) 0.6528(3) 0.0839(13) Uani 1 1 d . . .
F6 F 0.1377(4) 0.4054(3) 0.7035(4) 0.0955(15) Uani 1 1 d . . .
P1 P 0.03711(12) 0.40601(8) 0.57768(13) 0.0335(3) Uani 1 1 d . . .
F11 F 0.1080(3) 0.09699(17) 0.0226(2) 0.0466(8) Uani 1 1 d . . .
F12 F 0.1751(3) -0.01071(17) 0.1229(3) 0.0495(8) Uani 1 1 d . . .
F13 F 0.2756(3) 0.03706(16) -0.0142(2) 0.0462(8) Uani 1 1 d . . .
F14 F 0.3038(3) 0.14453(17) 0.0930(3) 0.0529(8) Uani 1 1 d . . .
F15 F 0.2011(3) 0.0957(2) 0.2276(3) 0.0597(10) Uani 1 1 d . . .
F16 F 0.3686(3) 0.03663(16) 0.1907(2) 0.0398(7) Uani 1 1 d . . .
P11 P 0.23902(12) 0.06708(8) 0.10624(11) 0.0327(3) Uani 1 1 d . . .
F21 F 0.5763(4) 0.0954(2) -0.4160(3) 0.0808(13) Uani 1 1 d . . .
F22 F 0.6515(3) 0.03358(15) -0.2383(3) 0.0465(8) Uani 1 1 d . . .
F23 F 0.7816(4) 0.0757(2) -0.3524(4) 0.0818(13) Uani 1 1 d . . .
F24 F 0.7096(3) 0.19176(17) -0.3437(3) 0.0517(8) Uani 1 1 d . . .
F25 F 0.5765(3) 0.1487(2) -0.2350(4) 0.0771(12) Uani 1 1 d . . .
F26 F 0.7843(3) 0.12838(18) -0.1704(3) 0.0611(10) Uani 1 1 d . . .
P21 P 0.67940(12) 0.11231(7) -0.29166(13) 0.0332(3) Uani 1 1 d . . .
F31 F 0.3894(4) 0.3626(3) -0.1257(3) 0.1039(16) Uani 1 1 d . . .
F32 F 0.4744(4) 0.2607(2) -0.0339(5) 0.1096(19) Uani 1 1 d . . .
F33 F 0.5986(5) 0.3503(4) -0.0659(4) 0.136(3) Uani 1 1 d . . .
F34 F 0.4999(4) 0.4281(2) 0.0350(5) 0.111(2) Uani 1 1 d . . .
F35 F 0.3781(4) 0.3387(3) 0.0631(5) 0.1140(18) Uani 1 1 d . . .
F36 F 0.5861(4) 0.3252(2) 0.1214(3) 0.0718(11) Uani 1 1 d . . .
P31 P 0.48888(14) 0.34378(8) -0.00278(13) 0.0382(3) Uani 1 1 d . . .
C51 C -0.0268(7) 0.3549(4) 0.1794(5) 0.070(2) Uani 1 1 d . . .
C52 C -0.1278(7) 0.4061(4) 0.1630(6) 0.076(2) Uani 1 1 d . . .
H52A H -0.1807 0.4016 0.0790 0.114 Uiso 1 1 calc R . .
H52B H -0.0946 0.4567 0.1760 0.114 Uiso 1 1 calc R . .
H52C H -0.1776 0.3955 0.2229 0.114 Uiso 1 1 calc R . .
N51 N 0.0493(8) 0.3130(5) 0.1897(6) 0.111(3) Uani 1 1 d . . .
O1 O 0.1701(5) 0.2335(3) 0.4205(5) 0.0699(13) Uani 1 1 d D . .
H1W H 0.171(7) 0.227(5) 0.345(3) 0.105 Uiso 1 1 d D . .
H2W H 0.106(5) 0.260(4) 0.418(6) 0.105 Uiso 1 1 d D . .

loop_
_atom_site_aniso_label
_atom_site_aniso_U_11
_atom_site_aniso_U_22
_atom_site_aniso_U_33
_atom_site_aniso_U_23
_atom_site_aniso_U_13
_atom_site_aniso_U_12
C1 0.027(2) 0.017(2) 0.024(2) -0.0020(17) 0.0071(18) -0.0038(18)
C2 0.028(2) 0.027(2) 0.0182(19) -0.0022(18) 0.0051(17) 0.0071(19)
C3 0.016(2) 0.021(2) 0.028(2) 0.0014(19) 0.0048(17) 0.0022(18)
C4 0.027(2) 0.023(2) 0.025(2) -0.0030(18) 0.0080(18) 0.0019(19)
C5 0.034(3) 0.023(2) 0.0180(19) -0.0019(17) 0.0057(18) -0.0019(19)
C6 0.024(2) 0.025(2) 0.024(2) -0.0044(17) 0.008(2) -0.0046(19)
C7 0.026(2) 0.020(2) 0.024(2) 0.0027(18) 0.0043(18) 0.0000(19)
C8 0.034(3) 0.018(2) 0.031(2) -0.0005(19) 0.006(2) 0.001(2)
C9 0.029(3) 0.037(3) 0.037(3) 0.004(2) 0.011(2) 0.003(2)
C10 0.029(2) 0.028(2) 0.027(2) 0.0049(18) 0.008(2) 0.000(2)
C11 0.040(3) 0.027(3) 0.049(3) 0.010(2) 0.023(2) -0.005(2)
C21 0.019(2) 0.022(2) 0.030(2) -0.0002(18) 0.0046(17) -0.0052(18)
C22 0.029(3) 0.027(2) 0.035(2) -0.006(2) 0.010(2) -0.004(2)
C23 0.028(3) 0.023(2) 0.028(2) 0.0012(19) 0.0065(19) 0.003(2)
C24 0.019(2) 0.033(3) 0.030(2) -0.0007(19) 0.0086(18) 0.0007(19)
C25 0.025(2) 0.025(2) 0.028(2) -0.0021(18) 0.0071(18) -0.0035(19)
C26 0.030(3) 0.029(3) 0.029(2) 0.004(2) 0.011(2) 0.001(2)
C27 0.028(3) 0.045(3) 0.039(3) -0.016(3) 0.012(2) -0.002(2)
C28 0.035(3) 0.052(3) 0.037(3) -0.013(2) 0.007(2) -0.001(3)
C29 0.034(3) 0.038(3) 0.030(2) 0.004(2) 0.004(2) 0.012(2)
C30 0.034(3) 0.026(2) 0.037(3) -0.0067(19) 0.007(2) 0.003(2)
C31 0.046(3) 0.035(3) 0.045(3) -0.009(2) 0.016(2) 0.003(2)
N1 0.023(2) 0.016(2) 0.0243(19) 0.0007(16) 0.0076(16) 0.0046(16)
N2 0.028(2) 0.022(2) 0.035(2) -0.0011(16) 0.0168(17) -0.0029(16)
N21 0.024(2) 0.029(2) 0.0234(19) 0.0007(17) 0.0060(16) -0.0040(18)
N22 0.040(3) 0.030(2) 0.029(2) 0.0002(17) 0.0146(18) 0.0022(18)
N41 0.0262(18) 0.035(3) 0.0358(18) 0.0032(19) 0.0090(15) -0.0037(19)
N42 0.041(3) 0.032(2) 0.032(2) 0.0041(19) 0.019(2) -0.005(2)
N43 0.028(2) 0.029(2) 0.042(3) -0.005(2) 0.015(2) -0.0013(19)
N44 0.043(2) 0.028(3) 0.0270(17) -0.0067(17) 0.0102(15) -0.0014(19)
Ru1 0.02389(17) 0.02297(17) 0.02404(16) -0.00102(18) 0.00814(11) -0.00183(18)
F1 0.074(3) 0.099(3) 0.0449(19) 0.0134(18) 0.0054(17) -0.027(2)
F2 0.157(5) 0.033(2) 0.092(3) 0.001(2) 0.043(3) -0.002(2)
F3 0.059(2) 0.118(4) 0.096(3) 0.015(2) 0.051(2) 0.016(2)
F4 0.159(5) 0.046(2) 0.068(2) -0.0043(19) 0.025(3) -0.017(3)
F5 0.077(3) 0.121(4) 0.070(2) 0.012(2) 0.049(2) 0.022(2)
F6 0.063(2) 0.126(4) 0.075(3) 0.014(2) -0.027(2) -0.019(2)
P1 0.0270(6) 0.0389(7) 0.0366(7) -0.0053(6) 0.0115(5) -0.0065(6)
F11 0.0399(17) 0.059(2) 0.0356(15) 0.0131(15) -0.0005(13) 0.0063(14)
F12 0.0467(18) 0.0501(19) 0.0492(18) 0.0183(15) 0.0068(14) -0.0132(15)
F13 0.065(2) 0.0493(18) 0.0274(14) 0.0009(13) 0.0167(14) -0.0016(16)
F14 0.062(2) 0.0420(18) 0.0428(17) 0.0072(15) -0.0100(15) -0.0152(16)
F15 0.076(2) 0.074(3) 0.0288(16) 0.0004(17) 0.0119(16) 0.028(2)
F16 0.0345(16) 0.0501(18) 0.0333(14) 0.0107(13) 0.0055(12) 0.0036(14)
P11 0.0367(7) 0.0386(7) 0.0218(5) 0.0031(5) 0.0051(5) 0.0002(6)
F21 0.079(3) 0.096(3) 0.055(2) 0.019(2) -0.0077(19) -0.050(2)
F22 0.0471(19) 0.0307(16) 0.0574(18) 0.0071(14) 0.0039(15) -0.0135(14)
F23 0.078(3) 0.062(2) 0.128(3) -0.038(2) 0.071(3) -0.022(2)
F24 0.0451(19) 0.0394(18) 0.067(2) 0.0181(16) 0.0060(15) -0.0083(15)
F25 0.059(2) 0.051(2) 0.137(4) -0.007(2) 0.057(2) 0.0099(18)
F26 0.066(2) 0.048(2) 0.054(2) 0.0079(16) -0.0139(19) -0.0223(18)
P21 0.0291(7) 0.0266(7) 0.0442(7) 0.0015(6) 0.0098(6) -0.0022(5)
F31 0.116(3) 0.116(4) 0.0499(19) -0.009(3) -0.037(2) 0.023(3)
F32 0.069(3) 0.055(3) 0.181(5) -0.057(3) -0.017(3) -0.002(2)
F33 0.108(4) 0.251(8) 0.064(2) 0.019(4) 0.050(2) -0.029(4)
F34 0.120(4) 0.038(2) 0.132(4) -0.006(2) -0.055(3) 0.000(2)
F35 0.084(3) 0.154(5) 0.122(4) 0.008(3) 0.059(3) 0.023(3)
F36 0.083(3) 0.071(3) 0.050(2) -0.0016(18) -0.0068(18) 0.021(2)
P31 0.0498(9) 0.0328(7) 0.0285(6) -0.0020(5) 0.0026(6) -0.0062(6)
C51 0.082(5) 0.095(6) 0.032(3) -0.001(3) 0.013(3) 0.031(4)
C52 0.072(5) 0.091(5) 0.063(4) 0.024(4) 0.013(4) 0.042(4)
N51 0.130(7) 0.142(7) 0.054(4) -0.022(4) 0.008(4) 0.069(6)
O1 0.065(3) 0.049(3) 0.085(3) 0.012(3) -0.002(3) 0.009(2)

loop_
_atom_type_symbol
_atom_type_description
_atom_type_scat_dispersion_real
_atom_type_scat_dispersion_imag
_atom_type_scat_source
C C 0.0033 0.0016 'International Tables Vol C Tables 4.2.6.8 and 6.1.1.4'
H H 0.0000 0.0000 'International Tables Vol C Tables 4.2.6.8 and 6.1.1.4'
N N 0.0061 0.0033 'International Tables Vol C Tables 4.2.6.8 and 6.1.1.4'
F F 0.0171 0.0103 'International Tables Vol C Tables 4.2.6.8 and 6.1.1.4'
P P 0.1023 0.0942 'International Tables Vol C Tables 4.2.6.8 and 6.1.1.4'
Ru Ru -1.2594 0.8363 'International Tables Vol C Tables 4.2.6.8 and 6.1.1.4'
O O 0.0106 0.0060 'International Tables Vol C Tables 4.2.6.8 and 6.1.1.4'

loop_
_geom_angle_atom_site_label_1
_geom_angle_atom_site_label_2
_geom_angle_atom_site_label_3
_geom_angle
_geom_angle_site_symmetry_1
_geom_angle_site_symmetry_3
_geom_angle_publ_flag
N1 C1 C2 123.6(4) . . ?
N1 C1 H1 118.2 . . ?
C2 C1 H1 118.2 . . ?
C1 C2 C3 119.6(4) . . ?
C1 C2 H2 120.2 . . ?
C3 C2 H2 120.2 . . ?
C4 C3 C2 117.7(4) . . ?
C4 C3 C6 122.2(4) . . ?
C2 C3 C6 120.0(4) . . ?
C5 C4 C3 119.5(4) . . ?
C5 C4 H4 120.3 . . ?
C3 C4 H4 120.3 . . ?
N1 C5 C4 124.0(4) . . ?
N1 C5 H5 118.0 . . ?
C4 C5 H5 118.0 . . ?
C10 C6 C7 118.8(4) . . ?
C10 C6 C3 120.7(4) . . ?
C7 C6 C3 120.5(4) . . ?
C8 C7 C6 119.9(4) . . ?
C8 C7 H7 120.1 . . ?
C6 C7 H7 120.1 . . ?
N2 C8 C7 119.6(4) . . ?
N2 C8 H8 120.2 . . ?
C7 C8 H8 120.2 . . ?
N2 C9 C10 120.5(4) . . ?
N2 C9 H9 119.7 . . ?
C10 C9 H9 119.7 . . ?
C6 C10 C9 119.5(4) . . ?
C6 C10 H10 120.2 . . ?
C9 C10 H10 120.2 . . ?
N2 C11 H11A 109.5 . . ?
N2 C11 H11B 109.5 . . ?
H11A C11 H11B 109.5 . . ?
N2 C11 H11C 109.5 . . ?
H11A C11 H11C 109.5 . . ?
H11B C11 H11C 109.5 . . ?
N21 C21 C22 123.1(4) . . ?
N21 C21 H21 118.4 . . ?
C22 C21 H21 118.4 . . ?
C23 C22 C21 120.2(4) . . ?
C23 C22 H22 119.9 . . ?
C21 C22 H22 119.9 . . ?
C22 C23 C24 117.6(4) . . ?
C22 C23 C26 121.3(4) . . ?
C24 C23 C26 121.1(4) . . ?
C25 C24 C23 119.3(4) . . ?
C25 C24 H24 120.4 . . ?
C23 C24 H24 120.4 . . ?
N21 C25 C24 123.4(4) . . ?
N21 C25 H25 118.3 . . ?
C24 C25 H25 118.3 . . ?
C27 C26 C30 117.9(4) . . ?
C27 C26 C23 120.7(4) . . ?
C30 C26 C23 121.4(4) . . ?
C28 C27 C26 120.2(5) . . ?
C28 C27 H27 119.9 . . ?
C26 C27 H27 119.9 . . ?
N22 C28 C27 121.5(5) . . ?
N22 C28 H28 119.2 . . ?
C27 C28 H28 119.2 . . ?
N22 C29 C30 121.8(4) . . ?
N22 C29 H29 119.1 . . ?
C30 C29 H29 119.1 . . ?
C29 C30 C26 119.1(5) . . ?
C29 C30 H30 120.4 . . ?
C26 C30 H30 120.4 . . ?
N22 C31 H31A 109.5 . . ?
N22 C31 H31B 109.5 . . ?
H31A C31 H31B 109.5 . . ?
N22 C31 H31C 109.5 . . ?
H31A C31 H31C 109.5 . . ?
H31B C31 H31C 109.5 . . ?
C1 N1 C5 115.6(4) . . ?
C1 N1 Ru1 122.1(3) . . ?
C5 N1 Ru1 122.3(3) . . ?
C8 N2 C9 121.5(4) . . ?
C8 N2 C11 119.0(4) . . ?
C9 N2 C11 119.4(4) . . ?
C25 N21 C21 116.4(4) . . ?
C25 N21 Ru1 121.8(3) . . ?
C21 N21 Ru1 121.7(3) . . ?
C29 N22 C28 119.3(4) . . ?
C29 N22 C31 120.3(4) . . ?
C28 N22 C31 120.4(4) . . ?
Ru1 N41 H41A 109.5 . . ?
Ru1 N41 H41B 109.5 . . ?
H41A N41 H41B 109.5 . . ?
Ru1 N41 H41C 109.5 . . ?
H41A N41 H41C 109.5 . . ?
H41B N41 H41C 109.5 . . ?
Ru1 N42 H42A 109.5 . . ?
Ru1 N42 H42B 109.5 . . ?
H42A N42 H42B 109.5 . . ?
Ru1 N42 H42C 109.5 . . ?
H42A N42 H42C 109.5 . . ?
H42B N42 H42C 109.5 . . ?
Ru1 N43 H43A 109.5 . . ?
Ru1 N43 H43B 109.5 . . ?
H43A N43 H43B 109.5 . . ?
Ru1 N43 H43C 109.5 . . ?
H43A N43 H43C 109.5 . . ?
H43B N43 H43C 109.5 . . ?
Ru1 N44 H44A 109.5 . . ?
Ru1 N44 H44B 109.5 . . ?
H44A N44 H44B 109.5 . . ?
Ru1 N44 H44C 109.5 . . ?
H44A N44 H44C 109.5 . . ?
H44B N44 H44C 109.5 . . ?
N21 Ru1 N1 89.75(12) . . ?
N21 Ru1 N41 90.29(16) . . ?
N1 Ru1 N41 89.84(15) . . ?
N21 Ru1 N44 90.07(15) . . ?
N1 Ru1 N44 91.42(15) . . ?
N41 Ru1 N44 178.69(15) . . ?
N21 Ru1 N43 178.54(18) . . ?
N1 Ru1 N43 90.09(17) . . ?
N41 Ru1 N43 88.26(16) . . ?
N44 Ru1 N43 91.39(15) . . ?
N21 Ru1 N42 91.16(17) . . ?
N1 Ru1 N42 178.82(17) . . ?
N41 Ru1 N42 90.89(16) . . ?
N44 Ru1 N42 87.84(16) . . ?
N43 Ru1 N42 89.01(13) . . ?
F2 P1 F6 91.8(3) . . ?
F2 P1 F3 92.5(3) . . ?
F6 P1 F3 91.8(2) . . ?
F2 P1 F5 88.9(3) . . ?
F6 P1 F5 88.4(2) . . ?
F3 P1 F5 178.5(3) . . ?
F2 P1 F1 90.1(3) . . ?
F6 P1 F1 177.8(3) . . ?
F3 P1 F1 89.2(2) . . ?
F5 P1 F1 90.5(2) . . ?
F2 P1 F4 177.3(3) . . ?
F6 P1 F4 90.7(2) . . ?
F3 P1 F4 88.5(2) . . ?
F5 P1 F4 90.1(2) . . ?
F1 P1 F4 87.4(2) . . ?
F13 P11 F14 90.64(17) . . ?
F13 P11 F15 178.9(2) . . ?
F14 P11 F15 90.5(2) . . ?
F13 P11 F12 90.36(17) . . ?
F14 P11 F12 178.69(18) . . ?
F15 P11 F12 88.51(19) . . ?
F13 P11 F16 90.51(17) . . ?
F14 P11 F16 90.03(16) . . ?
F15 P11 F16 89.46(16) . . ?
F12 P11 F16 89.13(16) . . ?
F13 P11 F11 89.92(16) . . ?
F14 P11 F11 90.60(17) . . ?
F15 P11 F11 90.09(17) . . ?
F12 P11 F11 90.24(17) . . ?
F16 P11 F11 179.23(18) . . ?
F25 P21 F26 91.6(2) . . ?
F25 P21 F23 178.6(3) . . ?
F26 P21 F23 89.7(2) . . ?
F25 P21 F21 89.9(2) . . ?
F26 P21 F21 178.5(2) . . ?
F23 P21 F21 88.8(2) . . ?
F25 P21 F22 90.00(19) . . ?
F26 P21 F22 90.64(17) . . ?
F23 P21 F22 90.5(2) . . ?
F21 P21 F22 89.62(18) . . ?
F25 P21 F24 90.27(19) . . ?
F26 P21 F24 88.46(17) . . ?
F23 P21 F24 89.30(19) . . ?
F21 P21 F24 91.28(18) . . ?
F22 P21 F24 179.07(18) . . ?
F32 P31 F33 91.2(3) . . ?
F32 P31 F36 90.2(2) . . ?
F33 P31 F36 88.7(2) . . ?
F32 P31 F35 89.9(3) . . ?
F33 P31 F35 178.8(4) . . ?
F36 P31 F35 90.9(3) . . ?
F32 P31 F31 90.1(3) . . ?
F33 P31 F31 92.4(3) . . ?
F36 P31 F31 178.8(3) . . ?
F35 P31 F31 87.9(3) . . ?
F32 P31 F34 176.8(3) . . ?
F33 P31 F34 91.7(3) . . ?
F36 P31 F34 88.7(2) . . ?
F35 P31 F34 87.1(3) . . ?
F31 P31 F34 91.0(2) . . ?
N51 C51 C52 177.5(9) . . ?
C51 C52 H52A 109.5 . . ?
C51 C52 H52B 109.5 . . ?
H52A C52 H52B 109.5 . . ?
C51 C52 H52C 109.5 . . ?
H52A C52 H52C 109.5 . . ?
H52B C52 H52C 109.5 . . ?
H1W O1 H2W 104(3) . . ?

loop_
_geom_bond_atom_site_label_1
_geom_bond_atom_site_label_2
_geom_bond_distance
_geom_bond_site_symmetry_2
_geom_bond_publ_flag
C1 N1 1.356(5) . ?
C1 C2 1.375(6) . ?
C1 H1 0.9500 . ?
C2 C3 1.387(6) . ?
C2 H2 0.9500 . ?
C3 C4 1.387(6) . ?
C3 C6 1.495(6) . ?
C4 C5 1.367(6) . ?
C4 H4 0.9500 . ?
C5 N1 1.359(5) . ?
C5 H5 0.9500 . ?
C6 C10 1.373(6) . ?
C6 C7 1.392(6) . ?
C7 C8 1.382(6) . ?
C7 H7 0.9500 . ?
C8 N2 1.339(6) . ?
C8 H8 0.9500 . ?
C9 N2 1.342(6) . ?
C9 C10 1.380(6) . ?
C9 H9 0.9500 . ?
C10 H10 0.9500 . ?
C11 N2 1.488(5) . ?
C11 H11A 0.9800 . ?
C11 H11B 0.9800 . ?
C11 H11C 0.9800 . ?
C21 N21 1.355(6) . ?
C21 C22 1.377(6) . ?
C21 H21 0.9500 . ?
C22 C23 1.371(6) . ?
C22 H22 0.9500 . ?
C23 C24 1.399(6) . ?
C23 C26 1.504(6) . ?
C24 C25 1.379(6) . ?
C24 H24 0.9500 . ?
C25 N21 1.348(6) . ?
C25 H25 0.9500 . ?
C26 C27 1.382(6) . ?
C26 C30 1.386(6) . ?
C27 C28 1.359(7) . ?
C27 H27 0.9500 . ?
C28 N22 1.343(6) . ?
C28 H28 0.9500 . ?
C29 N22 1.330(6) . ?
C29 C30 1.379(7) . ?
C29 H29 0.9500 . ?
C30 H30 0.9500 . ?
C31 N22 1.471(6) . ?
C31 H31A 0.9800 . ?
C31 H31B 0.9800 . ?
C31 H31C 0.9800 . ?
N1 Ru1 2.048(4) . ?
N21 Ru1 2.041(4) . ?
N41 Ru1 2.138(3) . ?
N41 H41A 0.9100 . ?
N41 H41B 0.9100 . ?
N41 H41C 0.9100 . ?
N42 Ru1 2.168(4) . ?
N42 H42A 0.9100 . ?
N42 H42B 0.9100 . ?
N42 H42C 0.9100 . ?
N43 Ru1 2.162(4) . ?
N43 H43A 0.9100 . ?
N43 H43B 0.9100 . ?
N43 H43C 0.9100 . ?
N44 Ru1 2.146(3) . ?
N44 H44A 0.9100 . ?
N44 H44B 0.9100 . ?
N44 H44C 0.9100 . ?
F1 P1 1.580(4) . ?
F2 P1 1.562(4) . ?
F3 P1 1.571(4) . ?
F4 P1 1.598(4) . ?
F5 P1 1.576(4) . ?
F6 P1 1.564(4) . ?
F11 P11 1.610(3) . ?
F12 P11 1.601(3) . ?
F13 P11 1.587(3) . ?
F14 P11 1.592(3) . ?
F15 P11 1.595(3) . ?
F16 P11 1.605(3) . ?
F21 P21 1.595(4) . ?
F22 P21 1.598(3) . ?
F23 P21 1.589(4) . ?
F24 P21 1.611(3) . ?
F25 P21 1.568(4) . ?
F26 P21 1.579(3) . ?
F31 P31 1.572(3) . ?
F32 P31 1.539(4) . ?
F33 P31 1.542(4) . ?
F34 P31 1.576(4) . ?
F35 P31 1.570(4) . ?
F36 P31 1.569(3) . ?
C51 N51 1.114(8) . ?
C51 C52 1.424(9) . ?
C52 H52A 0.9800 . ?
C52 H52B 0.9800 . ?
C52 H52C 0.9800 . ?
O1 H1W 0.86(2) . ?
O1 H2W 0.85(2) . ?
